data_2004324
loop_
_publ_author_name
'Shaw, J. P.'
'Tan, E. W.'
'Blackman, A. G.'

_publ_section_title
;
 Homochiral Methyl (<i>S</i>)-2-Benzoyloxy-4-bromo-4-methylpentanoate
;
_journal_issue 12
_journal_name_full 'Acta Crystallographica Section C'
_journal_page_first 2583
_journal_page_last 2584
_journal_paper_doi 10.1107/S0108270195008444
_journal_volume 51
_journal_year 1995
_chemical_formula_sum 'C14 H17 Br O4'
_chemical_formula_weight 329.19
_chemical_name_systematic
;
methyl (S)-2-benzoyloxy-4-bromo-4-methylpentanoate
;
_space_group_IT_number 19
_symmetry_cell_setting orthorhombic
_symmetry_space_group_name_Hall 'P 2ac 2ab'
_symmetry_space_group_name_H-M 'P 21 21 21'
_audit_creation_method SHELXL
_cell_angle_alpha 90.00
_cell_angle_beta 90.00
_cell_angle_gamma 90.00
_cell_formula_units_Z 4
_cell_length_a 8.281(2)
_cell_length_b 12.084(3)
_cell_length_c 14.491(5)
_cell_measurement_reflns_used 25
_cell_measurement_temperature 130(2)
_cell_measurement_theta_max 13
_cell_measurement_theta_min 8
_cell_volume 1450.1(7)
_computing_cell_refinement SHELXTL-Plus
_computing_data_collection 'SHELXTL-Plus (Sheldrick, 1990)'
_computing_data_reduction SHELXTL-Plus
_computing_structure_refinement 'SHELXL93 (Sheldrick, 1993)'
_computing_structure_solution 'SHELXS86 (Sheldrick, 1985)'
_diffrn_ambient_temperature 130(2)
_diffrn_measurement_device 'Nicolet R3M'
_diffrn_measurement_method \w
_diffrn_radiation_monochromator graphite
_diffrn_radiation_source 'fine-focus sealed tube'
_diffrn_radiation_type MoK\a
_diffrn_radiation_wavelength 0.71073
_diffrn_reflns_av_R_equivalents 0.0250
_diffrn_reflns_av_sigmaI/netI 0.0408
_diffrn_reflns_limit_h_max 10
_diffrn_reflns_limit_h_min 0
_diffrn_reflns_limit_k_max 15
_diffrn_reflns_limit_k_min -1
_diffrn_reflns_limit_l_max 18
_diffrn_reflns_limit_l_min -18
_diffrn_reflns_number 2248
_diffrn_reflns_theta_max 27.50
_diffrn_reflns_theta_min 2.19
_diffrn_standards_decay_% 2
_diffrn_standards_interval_count 97
_diffrn_standards_number 3
_exptl_absorpt_coefficient_mu 2.842
_exptl_absorpt_correction_T_max 0.805
_exptl_absorpt_correction_T_min 0.363
_exptl_absorpt_correction_type 'empirical via \y scans'
_exptl_crystal_colour colourless
_exptl_crystal_density_diffrn 1.508
_exptl_crystal_description block
_exptl_crystal_F_000 672
_exptl_crystal_size_max 0.96
_exptl_crystal_size_mid 0.82
_exptl_crystal_size_min 0.68
_refine_diff_density_max 0.425
_refine_diff_density_min -0.680
_refine_ls_abs_structure_details 'Flack (1983) parameter = -0.01(2)'
_refine_ls_abs_structure_Flack -0.01(2)
_refine_ls_extinction_method none
_refine_ls_goodness_of_fit_all 1.054
_refine_ls_goodness_of_fit_obs 1.076
_refine_ls_hydrogen_treatment refxyz
_refine_ls_matrix_type full
_refine_ls_number_parameters 175
_refine_ls_number_reflns 2155
_refine_ls_number_restraints 0
_refine_ls_restrained_S_all 1.054
_refine_ls_restrained_S_obs 1.076
_refine_ls_R_factor_all 0.0569
_refine_ls_R_factor_obs 0.0418
_refine_ls_shift/esd_max 0.004
_refine_ls_shift/esd_mean 0.001
_refine_ls_structure_factor_coef Fsqd
_refine_ls_weighting_scheme
;
calc w = 1/[\s^2^(F~o~^2^) + (0.0566P)^2^]
where P = (F~o~^2^ + 2F~c~^2^)/3
;
_refine_ls_wR_factor_all 0.0930
_refine_ls_wR_factor_obs 0.0874
_reflns_number_observed 1854
_reflns_number_total 2155
_reflns_observed_criterion >2sigma(I)
_cod_data_source_file ta1037.cif
_cod_data_source_block shaw
_cod_depositor_comments
;
The following automatic conversions were performed:
'_symmetry_cell_setting' value 'Orthorhombic' changed to 'orthorhombic'
according to '/home/saulius/struct/CIF-dictionaries/cif_core.dic'
dictionary named 'cif_core.dic' version 2.4.1 from 2010-06-29.

Automatic conversion script
Id: cif_fix_enum 1527 2010-12-29 10:47:43Z saulius 

The following automatic conversions were performed:

'_symmetry_cell_setting' value 'Orthorhombic' changed to
'orthorhombic' according to
/home/saulius/struct/CIF-dictionaries/cif_core.dic dictionary named
'cif_core.dic' version 2.4.1 from 2010-06-29.

Automatic conversion script
Id: cif_fix_values 1715 2011-07-08 13:25:40Z adriana 
;
_cod_database_code 2004324

loop_
_symmetry_equiv_pos_as_xyz
'x, y, z'
'-x+1/2, -y, z+1/2'
'-x, y+1/2, -z+1/2'
'x+1/2, -y+1/2, -z'

loop_
_atom_site_aniso_label
_atom_site_aniso_U_11
_atom_site_aniso_U_22
_atom_site_aniso_U_33
_atom_site_aniso_U_12
_atom_site_aniso_U_13
_atom_site_aniso_U_23
Br1 0.0418(3) 0.0312(3) 0.0244(2) -0.0041(3) -0.0072(2) -0.0029(3)
C1 0.025(2) 0.043(3) 0.040(3) 0.003(2) -0.004(2) 0.007(3)
C2 0.025(2) 0.022(2) 0.024(2) 0.002(2) 0.000(2) 0.001(2)
C3 0.039(2) 0.019(2) 0.037(3) 0.000(3) -0.009(2) 0.003(2)
C4 0.022(2) 0.013(2) 0.021(2) -0.003(2) -0.001(2) 0.000(2)
C5 0.022(2) 0.017(2) 0.019(2) -0.006(2) 0.001(2) -0.002(2)
C6 0.035(3) 0.023(3) 0.035(3) 0.007(2) -0.004(2) 0.005(2)
C7 0.019(2) 0.022(3) 0.023(2) -0.003(2) 0.002(2) -0.003(2)
C8 0.019(2) 0.015(2) 0.024(2) 0.001(2) -0.002(2) 0.003(2)
C9 0.022(2) 0.015(2) 0.023(2) 0.000(2) -0.004(2) 0.007(2)
C10 0.033(2) 0.022(2) 0.025(2) -0.003(2) 0.002(2) -0.001(2)
C11 0.035(3) 0.025(3) 0.040(3) -0.009(2) -0.001(2) 0.003(2)
C12 0.044(3) 0.014(2) 0.035(3) -0.006(2) -0.016(2) 0.003(2)
C13 0.036(3) 0.022(3) 0.027(2) 0.009(2) -0.005(2) -0.002(2)
C14 0.023(2) 0.015(2) 0.025(2) 0.003(2) -0.003(2) 0.001(2)
O1 0.032(2) 0.018(2) 0.030(2) 0.004(2) -0.0121(15) -0.004(2)
O2 0.027(2) 0.028(2) 0.037(2) -0.002(2) -0.0111(14) -0.006(2)
O3 0.026(2) 0.017(2) 0.024(2) -0.0069(14) 0.0033(14) -0.0024(15)
O4 0.039(2) 0.028(2) 0.030(2) -0.011(2) 0.0129(15) -0.007(2)

loop_
_atom_site_label
_atom_site_occupancy
_atom_site_fract_x
_atom_site_fract_y
_atom_site_fract_z
_atom_site_U_iso_or_equiv
_atom_site_thermal_displace_type
_atom_site_calc_flag
_atom_site_refinement_flags
_atom_site_type_symbol
Br1 1 .04656(6) .85201(5) .31275(3) .03249(15) Uani d . Br
C1 1 .2572(6) .8051(5) .1644(4) .0357(13) Uani d . C
H1A 1 .3302(6) .778(3) .2106(14) .054 Uiso calc R H
H1B 1 .2683(13) .8839(5) .159(3) .054 Uiso calc R H
H1C 1 .2821(16) .771(3) .1061(14) .054 Uiso calc R H
C2 1 .0852(5) .7768(4) .1915(3) .0234(9) Uani d . C
C3 1 .0627(6) .6531(4) .2078(3) .0317(11) Uani d . C
H3A 1 .064(4) .6150(5) .1496(4) .048 Uiso calc R H
H3B 1 -.0389(19) .6404(5) .238(2) .048 Uiso calc R H
H3C 1 .149(2) .6259(7) .2460(19) .048 Uiso calc R H
C4 1 -.0316(5) .8275(3) .1222(3) .0184(9) Uani d . C
H4A 1 -.0057(5) .7990(3) .0614(3) .022 Uiso calc R H
H4B 1 -.0141(5) .9069(3) .1208(3) .022 Uiso calc R H
C5 1 -0.2110(5) .8060(4) .1412(3) .0193(9) Uani d . C
H5 1 -0.2301(5) .8070(4) .2079(3) .023 Uiso calc R H
C6 1 -0.3813(6) 1.0823(4) .0874(4) .0311(12) Uani d . C
H6A 1 -0.336(2) 1.1516(4) .1071(19) .047 Uiso calc R H
H6B 1 -0.4911(11) 1.0768(16) .1081(19) .047 Uiso calc R H
H6C 1 -0.378(3) 1.0781(16) .0213(4) .047 Uiso calc R H
C7 1 -0.3209(5) .8911(4) .0946(3) .0211(10) Uani d . C
C8 1 -0.3524(5) .6347(4) .1558(3) .0192(9) Uani d . C
C9 1 -0.3974(5) .5318(4) .1075(3) .0200(10) Uani d . C
C10 1 -0.5263(6) .4717(4) .1416(3) .0270(10) Uani d . C
H10 1 -0.5807(6) .4958(4) .1941(3) .032 Uiso calc R H
C11 1 -0.5743(6) .3754(4) .0975(4) .0334(12) Uani d . C
H11 1 -0.6601(6) .3343(4) .1206(4) .040 Uiso calc R H
C12 1 -0.4941(6) .3407(4) .0186(3) .0313(12) Uani d . C
H12 1 -0.5275(6) .2768(4) -.0117(3) .038 Uiso calc R H
C13 1 -0.3652(6) .4003(4) -.0150(3) .0283(11) Uani d . C
H13 1 -0.3114(6) .3763(4) -.0677(3) .034 Uiso calc R H
C14 1 -0.3152(5) .4961(4) .0293(3) .0208(10) Uani d . C
H14 1 -0.2275(5) .5361(4) .0069(3) .025 Uiso calc R H
O1 1 -0.2872(4) .9917(3) .1263(2) .0267(8) Uani d . O
O2 1 -0.4216(3) .8699(3) .0385(2) .0307(8) Uani d . O
O3 1 -0.2540(4) .6990(3) .1051(2) .0221(7) Uani d . O
O4 1 -0.3989(4) .6614(3) .2323(2) .0324(8) Uani d . O

loop_
_atom_type_symbol
_atom_type_description
_atom_type_scat_dispersion_real
_atom_type_scat_dispersion_imag
_atom_type_scat_source
C C 0.0033 0.0016 'International Tables Vol C Tables 4.2.6.8 and 6.1.1.4'
H H 0.0000 0.0000 'International Tables Vol C Tables 4.2.6.8 and 6.1.1.4'
O O 0.0106 0.0060 'International Tables Vol C Tables 4.2.6.8 and 6.1.1.4'
Br Br -0.2901 2.4595 'International Tables Vol C Tables 4.2.6.8 and 6.1.1.4'

loop_
_geom_angle_atom_site_label_1
_geom_angle_atom_site_label_2
_geom_angle_atom_site_label_3
_geom_angle
_geom_angle_publ_flag
C1 C2 C4 109.6(4) yes
C1 C2 C3 112.0(4) yes
C4 C2 C3 114.8(4) yes
C1 C2 Br1 106.0(3) yes
C4 C2 Br1 107.1(3) yes
C3 C2 Br1 106.8(3) yes
C2 C4 C5 115.4(4) yes
O3 C5 C7 107.2(3) yes
O3 C5 C4 109.1(4) yes
C7 C5 C4 112.5(4) yes
O2 C7 O1 125.3(4) yes
O2 C7 C5 124.9(5) yes
O1 C7 C5 109.7(4) yes
O4 C8 O3 122.5(5) yes
O4 C8 C9 125.2(4) yes
O3 C8 C9 112.3(4) yes
C10 C9 C14 120.4(4) yes
C10 C9 C8 117.9(4) yes
C14 C9 C8 121.7(4) yes
C9 C10 C11 119.8(5) yes
C10 C11 C12 119.8(5) yes
C13 C12 C11 120.3(5) yes
C12 C13 C14 120.3(5) yes
C13 C14 C9 119.3(4) yes
C7 O1 C6 116.2(4) yes
C8 O3 C5 118.0(4) yes

loop_
_geom_bond_atom_site_label_1
_geom_bond_atom_site_label_2
_geom_bond_distance
_geom_bond_publ_flag
Br1 C2 2.003(5) yes
C1 C2 1.517(6) yes
C2 C4 1.523(6) yes
C2 C3 1.526(7) yes
C4 C5 1.534(5) yes
C5 O3 1.439(6) yes
C5 C7 1.530(7) yes
C6 O1 1.457(5) yes
C7 O2 1.193(5) yes
C7 O1 1.330(6) yes
C8 O4 1.217(5) yes
C8 O3 1.345(5) yes
C8 C9 1.475(7) yes
C9 C10 1.383(6) yes
C9 C14 1.390(6) yes
C10 C11 1.386(7) yes
C11 C12 1.387(7) yes
C12 C13 1.377(7) yes
C13 C14 1.387(7) yes

loop_
_cod_related_entry_id
_cod_related_entry_database
_cod_related_entry_code
1 ChemSpider 21187072
